data_1568453
loop_
_publ_author_name
'Kumar, Lavanya'
'Leko, Katarina'
'Nemec, Vinko'
'Trzybi\'nski, Damian'
'Bregovi\'c, Nikola'
'Cin\<ci\'c, Dominik'
'Arhangelskis, Mihails'

_publ_section_title
;
 Computational evaluation of halogen-bonded cocrystals enables prediction
 of their mechanochemical interconversion reactions
;
_journal_issue 12
_journal_name_full 'Chemical Science'
_journal_page_first 3140
_journal_page_last 3146
_journal_paper_doi 10.1039/D2SC06770F
_journal_volume 14
_journal_year 2023
_chemical_formula_moiety 'C6 F3 I3, 0.5(C4 H4 N2)'
_chemical_formula_sum 'C8 H2 F3 I3 N'
_chemical_formula_weight 549.81
_space_group_crystal_system monoclinic
_space_group_IT_number 14
_space_group_name_Hall '-P 2ybc'
_space_group_name_H-M_alt 'P 1 21/c 1'
_atom_sites_solution_hydrogens geom
_atom_sites_solution_primary direct
_audit_creation_date 2022-09-26
_audit_creation_method
;
Olex2 1.2
(compiled 2015.01.26 svn.r3150 for OlexSys, GUI svn.r4998)
;
_audit_update_record
;
2022-11-03 deposited with the CCDC.	2023-02-08 downloaded from the CCDC.
;
_cell_angle_alpha 90
_cell_angle_beta 99.439(4)
_cell_angle_gamma 90
_cell_formula_units_Z 4
_cell_length_a 9.1685(4)
_cell_length_b 7.7161(3)
_cell_length_c 16.7661(6)
_cell_measurement_reflns_used 9471
_cell_measurement_temperature 100(2)
_cell_measurement_theta_max 28.9220
_cell_measurement_theta_min 2.4620
_cell_volume 1170.06(8)
_computing_cell_refinement 'CrysAlisPro 1.171.38.43c (Rigaku OD, 2015)'
_computing_data_collection 'CrysAlisPro 1.171.38.43c (Rigaku OD, 2015)'
_computing_data_reduction 'CrysAlisPro 1.171.38.43c (Rigaku OD, 2015)'
_computing_molecular_graphics 'Olex2 (Dolomanov et al., 2009)'
_computing_publication_material 'Olex2 (Dolomanov et al., 2009)'
_computing_structure_refinement 'ShelXL (Sheldrick, 2008)'
_computing_structure_solution 'ShelXT (Sheldrick, 2015)'
_diffrn_ambient_environment N~2~
_diffrn_ambient_temperature 100(2)
_diffrn_detector 'CCD plate'
_diffrn_detector_area_resol_mean 8.0013
_diffrn_detector_type Eos
_diffrn_measured_fraction_theta_full 1.000
_diffrn_measured_fraction_theta_max 1.000
_diffrn_measurement_details
;
List of Runs (angles in degrees, time in seconds):

  # Type    Start    End  Width  t~exp~   \w     \q     \k     \f   Frames
#--------------------------------------------------------------------------
  1  \w    -17.00  58.00   1.00    1.00    --   17.62 -99.00-150.00   75
  2  \w    -18.00  58.00   1.00    1.00    --   17.62 -99.00  90.00   76
  3  \w     -7.00  86.00   1.00    1.00    --   17.62  77.00   0.00   93
  4  \w     -7.00  84.00   1.00    1.00    --   17.62  69.00-111.00   91
  5  \w    -18.00  58.00   1.00    1.00    --   17.62 -99.00 -30.00   76
  6  \w    -45.00  37.00   1.00    1.00    --   17.62 -37.00  90.00   82
  7  \w    -86.00   1.00   1.00    1.00    --  -17.70 -57.00  90.00   87
  8  \w     -1.00  51.00   1.00    1.00    --  -17.70  57.00-120.00   52
  9  \w    -90.00 -29.00   1.00    1.00    --  -17.70 -19.00 150.00   61
;
_diffrn_measurement_device 'four-circle diffractometer'
_diffrn_measurement_device_type 'SuperNova, Single source at offset, Eos'
_diffrn_measurement_method '\w scans'
_diffrn_orient_matrix_type 'CrysAlisPro convention (1999,Acta A55,543-557)'
_diffrn_orient_matrix_UB_11 0.0336341000
_diffrn_orient_matrix_UB_12 0.0242763000
_diffrn_orient_matrix_UB_13 -0.0335505000
_diffrn_orient_matrix_UB_21 0.0301512000
_diffrn_orient_matrix_UB_22 -0.0843841000
_diffrn_orient_matrix_UB_23 -0.0011511000
_diffrn_orient_matrix_UB_31 -0.0642113000
_diffrn_orient_matrix_UB_32 -0.0268978000
_diffrn_orient_matrix_UB_33 -0.0266749000
_diffrn_radiation_monochromator mirror
_diffrn_radiation_probe x-ray
_diffrn_radiation_type MoK\a
_diffrn_radiation_wavelength 0.71073
_diffrn_reflns_av_R_equivalents 0.1146
_diffrn_reflns_av_unetI/netI 0.0570
_diffrn_reflns_Laue_measured_fraction_full 1.000
_diffrn_reflns_Laue_measured_fraction_max 1.000
_diffrn_reflns_limit_h_max 10
_diffrn_reflns_limit_h_min -10
_diffrn_reflns_limit_k_max 9
_diffrn_reflns_limit_k_min -9
_diffrn_reflns_limit_l_max 20
_diffrn_reflns_limit_l_min -20
_diffrn_reflns_number 13981
_diffrn_reflns_point_group_measured_fraction_full 1.000
_diffrn_reflns_point_group_measured_fraction_max 1.000
_diffrn_reflns_theta_full 25.123
_diffrn_reflns_theta_max 25.123
_diffrn_reflns_theta_min 2.252
_diffrn_source 'micro-focus sealed X-ray tube'
_diffrn_source_type 'SuperNova (Mo) X-ray Source'
_exptl_absorpt_coefficient_mu 8.019
_exptl_absorpt_correction_T_max 0.03629
_exptl_absorpt_correction_T_min 0.01791
_exptl_absorpt_correction_type sphere
_exptl_absorpt_process_details
;
CrysAlisPro 1.171.38.43c (Rigaku Oxford Diffraction, 2015)
Spherical absorption correction
 using equivalent radius and absorption coefficient.
Empirical absorption correction using spherical harmonics,
 implemented in SCALE3 ABSPACK scaling algorithm.
;
_exptl_crystal_colour colourless
_exptl_crystal_colour_primary colourless
_exptl_crystal_density_diffrn 3.121
_exptl_crystal_description block
_exptl_crystal_F_000 972
_exptl_crystal_size_max 0.71
_exptl_crystal_size_mid 0.61
_exptl_crystal_size_min 0.44
_exptl_crystal_size_rad 0.36
_refine_diff_density_max 1.886
_refine_diff_density_min -1.531
_refine_diff_density_rms 0.330
_refine_ls_extinction_coef 0.0178(8)
_refine_ls_extinction_expression Fc^*^=kFc[1+0.001xFc^2^\l^3^/sin(2\q)]^-1/4^
_refine_ls_extinction_method 'SHELXL-2014/7 (Sheldrick 2014'
_refine_ls_goodness_of_fit_ref 1.159
_refine_ls_hydrogen_treatment constr
_refine_ls_matrix_type full
_refine_ls_number_parameters 137
_refine_ls_number_reflns 2080
_refine_ls_number_restraints 48
_refine_ls_restrained_S_all 1.148
_refine_ls_R_factor_all 0.0484
_refine_ls_R_factor_gt 0.0463
_refine_ls_shift/su_max 0.000
_refine_ls_shift/su_mean 0.000
_refine_ls_structure_factor_coef Fsqd
_refine_ls_weighting_details 'w=1/[\s^2^(Fo^2^)+(0.0629P)^2^+0.1793P] where P=(Fo^2^+2Fc^2^)/3'
_refine_ls_weighting_scheme calc
_refine_ls_wR_factor_gt 0.1135
_refine_ls_wR_factor_ref 0.1156
_reflns_Friedel_coverage 0.000
_reflns_number_gt 1986
_reflns_number_total 2080
_reflns_threshold_expression 'I > 2\s(I)'
_cod_data_source_file d2sc06770f2.cif
_cod_data_source_block 2022_06_20_dt_tftib-py_c5
_cod_depositor_comments 'Adding full bibliography for 1568453.cif.'
_cod_original_sg_symbol_H-M 'P 21/c'
_cod_database_code 1568453
_shelx_space_group_comment
;
The symmetry employed for this shelxl refinement is uniquely defined
by the following loop, which should always be used as a source of
symmetry information in preference to the above space-group names.
They are only intended as comments.
;
_reflns_odcompleteness_completeness 99.96
_reflns_odcompleteness_iscentric 1
_reflns_odcompleteness_theta 26.32
_olex2_refinement_description
;
1. Fixed Uiso
 At 1.2 times of:
  All C(H) groups
2. Uiso/Uaniso restraints and constraints
Uanis(C6) \\sim Ueq: with sigma of 0.005 and sigma for terminal atoms of 0.005
Uanis(C2) \\sim Ueq: with sigma of 0.005 and sigma for terminal atoms of 0.005
3. Rigid body (RIGU) restrains
 C1, C2, C3, C4, C5, C6
 with sigma for 1-2 distances of 0.0001 and sigma for 1-3 distances of 0.0001
4.a Aromatic/amide H refined with riding coordinates:
 C7(H7), C8(H8)
;
_shelx_shelxl_version_number 2014/7
_olex2_date_sample_data_collection 2022-06-20
_olex2_submission_special_instructions 'No special instructions were received'
_oxdiff_exptl_absorpt_empirical_details
;
Empirical correction (ABSPACK) includes:
- Absorption correction using spherical harmonics
- Frame scaling
;
_oxdiff_exptl_absorpt_empirical_full_max 3.815
_oxdiff_exptl_absorpt_empirical_full_min 0.388

loop_
_space_group_symop_operation_xyz
'x, y, z'
'-x, y+1/2, -z+1/2'
'-x, -y, -z'
'x, -y-1/2, z-1/2'

loop_
_atom_site_label
_atom_site_type_symbol
_atom_site_fract_x
_atom_site_fract_y
_atom_site_fract_z
_atom_site_U_iso_or_equiv
_atom_site_adp_type
_atom_site_occupancy
_atom_site_site_symmetry_order
_atom_site_calc_flag
_atom_site_refinement_flags_posn
_atom_site_refinement_flags_adp
_atom_site_refinement_flags_occupancy
_atom_site_disorder_assembly
_atom_site_disorder_group
C1 C 0.5025(9) 0.1025(11) 0.1957(5) 0.0144(12) Uani 1 1 d . U . . .
C2 C 0.3629(9) 0.0621(11) 0.2101(5) 0.0157(12) Uani 1 1 d . U . . .
C3 C 0.2349(9) 0.0763(11) 0.1526(5) 0.0170(14) Uani 1 1 d . U . . .
C4 C 0.2529(9) 0.1332(11) 0.0763(5) 0.0145(12) Uani 1 1 d . U . . .
C5 C 0.3908(9) 0.1784(11) 0.0586(5) 0.0151(13) Uani 1 1 d . U . . .
C6 C 0.5132(9) 0.1635(10) 0.1202(5) 0.0149(12) Uani 1 1 d . U . . .
F1 F 0.3452(5) 0.0078(6) 0.2848(3) 0.0170(11) Uani 1 1 d . . . . .
F2 F 0.1348(5) 0.1451(7) 0.0181(3) 0.0204(11) Uani 1 1 d . . . . .
F3 F 0.6469(5) 0.2049(6) 0.1030(3) 0.0192(11) Uani 1 1 d . . . . .
I1 I 0.68632(6) 0.07199(7) 0.28611(3) 0.0145(2) Uani 1 1 d . . . . .
I2 I 0.02579(6) 0.02175(8) 0.18004(3) 0.0206(2) Uani 1 1 d . . . . .
I3 I 0.41331(6) 0.26859(7) -0.05604(3) 0.0175(2) Uani 1 1 d . . . . .
C7 C 0.8684(10) 0.0744(11) 0.4925(5) 0.0195(19) Uani 1 1 d . . . . .
H7 H 0.7765 0.1274 0.4892 0.023 Uiso 1 1 calc R . . . .
C8 C 1.0508(9) -0.0390(11) 0.4313(6) 0.0201(19) Uani 1 1 d . . . . .
H8 H 1.0900 -0.0674 0.3852 0.024 Uiso 1 1 calc R . . . .
N1 N 0.9176(8) 0.0354(10) 0.4238(4) 0.0192(16) Uani 1 1 d . . . . .

loop_
_atom_site_aniso_label
_atom_site_aniso_U_11
_atom_site_aniso_U_22
_atom_site_aniso_U_33
_atom_site_aniso_U_23
_atom_site_aniso_U_13
_atom_site_aniso_U_12
C1 0.0227(13) 0.005(3) 0.0161(14) -0.0004(15) 0.0037(10) 0.0023(12)
C2 0.0227(13) 0.008(3) 0.0166(14) 0.0009(14) 0.0035(10) 0.0020(14)
C3 0.0228(13) 0.011(4) 0.0170(15) 0.0021(17) 0.0033(10) 0.0014(12)
C4 0.0228(13) 0.004(3) 0.0164(14) 0.0000(15) 0.0035(10) 0.0020(12)
C5 0.0229(13) 0.006(3) 0.0163(14) 0.0002(14) 0.0034(10) 0.0016(15)
C6 0.0228(13) 0.006(3) 0.0161(14) -0.0001(15) 0.0035(10) 0.0019(12)
F1 0.024(3) 0.015(3) 0.013(3) 0.000(2) 0.0050(19) -0.0001(19)
F2 0.026(3) 0.018(3) 0.016(3) -0.001(2) 0.0014(19) -0.001(2)
F3 0.022(3) 0.012(3) 0.024(3) 0.005(2) 0.005(2) -0.0035(19)
I1 0.0212(3) 0.0066(3) 0.0151(4) 0.0014(2) 0.0011(2) 0.0001(2)
I2 0.0218(4) 0.0177(4) 0.0226(4) 0.0035(2) 0.0046(2) -0.0017(2)
I3 0.0319(4) 0.0082(4) 0.0129(4) 0.0009(2) 0.0050(2) 0.0016(2)
C7 0.021(4) 0.011(5) 0.026(5) 0.003(4) 0.000(4) -0.001(3)
C8 0.023(4) 0.009(4) 0.027(5) -0.002(4) 0.001(4) -0.003(3)
N1 0.026(4) 0.013(4) 0.019(4) 0.001(3) 0.004(3) -0.006(3)

loop_
_atom_type_symbol
_atom_type_description
_atom_type_scat_dispersion_real
_atom_type_scat_dispersion_imag
_atom_type_scat_source
C C 0.0033 0.0016 'International Tables Vol C Tables 4.2.6.8 and 6.1.1.4'
H H 0.0000 0.0000 'International Tables Vol C Tables 4.2.6.8 and 6.1.1.4'
F F 0.0171 0.0103 'International Tables Vol C Tables 4.2.6.8 and 6.1.1.4'
I I -0.4742 1.8119 'International Tables Vol C Tables 4.2.6.8 and 6.1.1.4'
N N 0.0061 0.0033 'International Tables Vol C Tables 4.2.6.8 and 6.1.1.4'

loop_
_geom_angle_atom_site_label_1
_geom_angle_atom_site_label_2
_geom_angle_atom_site_label_3
_geom_angle
_geom_angle_site_symmetry_1
_geom_angle_site_symmetry_3
_geom_angle_publ_flag
C2 C1 I1 120.7(6) . . ?
C6 C1 C2 116.7(8) . . ?
C6 C1 I1 122.6(6) . . ?
C1 C2 C3 124.2(8) . . ?
F1 C2 C1 119.2(7) . . ?
F1 C2 C3 116.6(7) . . ?
C2 C3 I2 122.1(6) . . ?
C4 C3 C2 116.6(8) . . ?
C4 C3 I2 121.3(6) . . ?
C3 C4 C5 121.7(7) . . ?
F2 C4 C3 119.4(7) . . ?
F2 C4 C5 118.9(7) . . ?
C4 C5 C6 118.0(8) . . ?
C4 C5 I3 120.7(6) . . ?
C6 C5 I3 121.3(6) . . ?
C1 C6 C5 122.7(8) . . ?
F3 C6 C1 119.1(7) . . ?
F3 C6 C5 118.1(7) . . ?
C8 C7 H7 118.6 3_756 . ?
N1 C7 H7 118.6 . . ?
N1 C7 C8 122.7(8) . 3_756 ?
C7 C8 H8 119.7 3_756 . ?
N1 C8 C7 120.6(8) . 3_756 ?
N1 C8 H8 119.7 . . ?
C8 N1 C7 116.6(8) . . ?

loop_
_geom_bond_atom_site_label_1
_geom_bond_atom_site_label_2
_geom_bond_distance
_geom_bond_site_symmetry_2
_geom_bond_publ_flag
C1 C2 1.377(12) . ?
C1 C6 1.368(12) . ?
C1 I1 2.087(8) . ?
C2 C3 1.395(12) . ?
C2 F1 1.355(10) . ?
C3 C4 1.388(12) . ?
C3 I2 2.086(8) . ?
C4 C5 1.390(12) . ?
C4 F2 1.336(9) . ?
C5 C6 1.400(11) . ?
C5 I3 2.086(8) . ?
C6 F3 1.343(9) . ?
C7 H7 0.9300 . ?
C7 C8 1.396(13) 3_756 ?
C7 N1 1.338(12) . ?
C8 C7 1.396(13) 3_756 ?
C8 H8 0.9300 . ?
C8 N1 1.337(11) . ?

loop_
_geom_torsion_atom_site_label_1
_geom_torsion_atom_site_label_2
_geom_torsion_atom_site_label_3
_geom_torsion_atom_site_label_4
_geom_torsion
_geom_torsion_site_symmetry_1
_geom_torsion_site_symmetry_2
_geom_torsion_site_symmetry_3
_geom_torsion_site_symmetry_4
_geom_torsion_publ_flag
C1 C2 C3 C4 0.8(13) . . . . ?
C1 C2 C3 I2 -177.6(6) . . . . ?
C2 C1 C6 C5 -2.6(12) . . . . ?
C2 C1 C6 F3 180.0(7) . . . . ?
C2 C3 C4 C5 -1.8(12) . . . . ?
C2 C3 C4 F2 178.2(7) . . . . ?
C3 C4 C5 C6 0.6(12) . . . . ?
C3 C4 C5 I3 -178.7(6) . . . . ?
C4 C5 C6 C1 1.7(12) . . . . ?
C4 C5 C6 F3 179.1(7) . . . . ?
C6 C1 C2 C3 1.4(13) . . . . ?
C6 C1 C2 F1 -177.4(7) . . . . ?
F1 C2 C3 C4 179.5(7) . . . . ?
F1 C2 C3 I2 1.1(11) . . . . ?
F2 C4 C5 C6 -179.4(7) . . . . ?
F2 C4 C5 I3 1.3(10) . . . . ?
I1 C1 C2 C3 -179.0(7) . . . . ?
I1 C1 C2 F1 2.3(10) . . . . ?
I1 C1 C6 C5 177.8(6) . . . . ?
I1 C1 C6 F3 0.3(11) . . . . ?
I2 C3 C4 C5 176.6(6) . . . . ?
I2 C3 C4 F2 -3.4(11) . . . . ?
I3 C5 C6 C1 -179.0(6) . . . . ?
I3 C5 C6 F3 -1.6(10) . . . . ?
C7 C8 N1 C7 0.6(13) 3_756 . . . ?
C8 C7 N1 C8 -0.7(13) 3_756 . . . ?
